data_2020065
loop_
_publ_author_name
'Wang, Dong-Yan'
'Hou, Xue-Li'
'Li, Xue-Nan'

_publ_section_title
;
 Isostructural organic--inorganic hybrid compounds: triethylcholine
 tribromidocadmate and triethylcholine tribromidomercurate
;
_journal_coeditor_code WQ3095
_journal_issue 8
_journal_name_full 'Acta Crystallographica Section C'
_journal_page_first
;
;
_journal_paper_doi 10.1107/S2053229615013303
_journal_volume 71
_journal_year 2015
_chemical_formula_iupac '(C8 H20 N O) [Hg Br3]'
_chemical_formula_moiety 'C8 H20 N O +, Br3 Hg -'
_chemical_formula_sum 'C8 H20 Br3 Hg N O'
_chemical_formula_weight 586.57
_chemical_name_systematic
;
<i>catena</i>-Poly[triethyl(2-hydroxyethyl)azanium
[[bromidomercurate(II)]-di-\m-bromido]]
;
_space_group_IT_number 14
_symmetry_cell_setting monoclinic
_symmetry_space_group_name_Hall '-P 2yn'
_symmetry_space_group_name_H-M 'P 1 21/n 1'
_atom_sites_solution_hydrogens geom
_atom_sites_solution_primary direct
_atom_sites_solution_secondary difmap
_audit_creation_method SHELXL97
_cell_angle_alpha 90.00
_cell_angle_beta 94.85(3)
_cell_angle_gamma 90.00
_cell_formula_units_Z 4
_cell_length_a 10.373(2)
_cell_length_b 7.8620(16)
_cell_length_c 17.984(4)
_cell_measurement_reflns_used 3348
_cell_measurement_temperature 293(2)
_cell_measurement_theta_max 27.48
_cell_measurement_theta_min 3.26
_cell_volume 1461.4(5)
_computing_cell_refinement
;
CrystalClear (Rigaku, 2005)
;
_computing_data_collection
;
CrystalClear (Rigaku, 2005)
;
_computing_data_reduction
;
CrystalClear (Rigaku, 2005)
;
_computing_molecular_graphics
;
DIAMOND (Brandenburg & Putz, 2005)
;
_computing_publication_material
;
SHELXL97 (Sheldrick, 2008)
;
_computing_structure_refinement
;
SHELXL97 (Sheldrick, 2008)
;
_computing_structure_solution
;
SHELXS97 (Sheldrick, 2008)
;
_diffrn_ambient_temperature 293(2)
_diffrn_measured_fraction_theta_full 0.999
_diffrn_measured_fraction_theta_max 0.999
_diffrn_measurement_device_type 'Rigaku SCXmini'
_diffrn_measurement_method \w
_diffrn_radiation_monochromator graphite
_diffrn_radiation_source 'fine-focus sealed tube'
_diffrn_radiation_type MoK\a
_diffrn_radiation_wavelength 0.71073
_diffrn_reflns_av_R_equivalents 0.0853
_diffrn_reflns_av_sigmaI/netI 0.0705
_diffrn_reflns_limit_h_max 13
_diffrn_reflns_limit_h_min -13
_diffrn_reflns_limit_k_max 10
_diffrn_reflns_limit_k_min -10
_diffrn_reflns_limit_l_max 23
_diffrn_reflns_limit_l_min -23
_diffrn_reflns_number 14649
_diffrn_reflns_theta_full 27.48
_diffrn_reflns_theta_max 27.48
_diffrn_reflns_theta_min 3.26
_diffrn_standards_decay_% 0
_diffrn_standards_interval_count 180
_diffrn_standards_interval_time 9
_diffrn_standards_number 3
_exptl_absorpt_coefficient_mu 18.709
_exptl_absorpt_correction_T_max 0.1176
_exptl_absorpt_correction_T_min 0.1176
_exptl_absorpt_correction_type multi-scan
_exptl_absorpt_process_details
;
(CrystalClear; Rigaku, 2005)
;
_exptl_crystal_colour colourless
_exptl_crystal_density_diffrn 2.666
_exptl_crystal_density_method 'not measured'
_exptl_crystal_description block
_exptl_crystal_F_000 1072
_exptl_crystal_size_max 0.20
_exptl_crystal_size_mid 0.20
_exptl_crystal_size_min 0.20
_refine_diff_density_max 1.114
_refine_diff_density_min -1.567
_refine_ls_extinction_coef 0.0819(12)
_refine_ls_extinction_method
;
SHELXL97 (Sheldrick, 2008)
;
_refine_ls_goodness_of_fit_ref 1.115
_refine_ls_hydrogen_treatment constr
_refine_ls_matrix_type full
_refine_ls_number_parameters 127
_refine_ls_number_reflns 3348
_refine_ls_number_restraints 0
_refine_ls_restrained_S_all 1.115
_refine_ls_R_factor_all 0.0763
_refine_ls_R_factor_gt 0.0492
_refine_ls_shift/su_max 0.000
_refine_ls_shift/su_mean 0.000
_refine_ls_structure_factor_coef Fsqd
_refine_ls_weighting_details 'calc w = 1/[\s^2^(Fo^2^)+(0.0326P)^2^+2.2686P] where P=(Fo^2^+2Fc^2^)/3'
_refine_ls_weighting_scheme calc
_refine_ls_wR_factor_gt 0.1028
_refine_ls_wR_factor_ref 0.1115
_reflns_number_gt 2404
_reflns_number_total 3348
_reflns_threshold_expression I>2\s(I)
_cod_data_source_file wq3095sup1.cif
_cod_data_source_block 2
_cod_original_cell_volume 1461.5(5)
_cod_original_sg_symbol_H-M 'P 21/n'
_cod_database_code 2020065
_cod_database_fobs_code 2020065

loop_
_symmetry_equiv_pos_as_xyz
'x, y, z'
'-x+1/2, y+1/2, -z+1/2'
'-x, -y, -z'
'x-1/2, -y-1/2, z-1/2'

loop_
_atom_site_type_symbol
_atom_site_label
_atom_site_fract_x
_atom_site_fract_y
_atom_site_fract_z
_atom_site_U_iso_or_equiv
_atom_site_adp_type
_atom_site_calc_flag
_atom_site_refinement_flags
_atom_site_occupancy
_atom_site_symmetry_multiplicity
Hg Hg1 0.48696(4) 0.75529(5) 0.03655(2) 0.04689(16) Uani d . 1 1
Br Br2 0.68530(8) 0.92145(11) 0.00256(5) 0.0431(3) Uani d . 1 1
Br Br1 0.34645(8) 0.58644(11) -0.06039(5) 0.0423(3) Uani d . 1 1
Br Br3 0.44772(10) 0.76597(11) 0.17318(5) 0.0448(3) Uani d . 1 1
N N1 0.0088(6) 0.7950(7) 0.1785(3) 0.0221(14) Uani d . 1 1
O O1 0.1437(6) 0.5042(8) 0.0819(4) 0.0520(17) Uani d . 1 1
H H1A 0.2047 0.4833 0.0572 0.078 Uiso calc R 1 1
C C7 -0.0236(7) 0.7022(11) 0.1048(5) 0.034(2) Uani d . 1 1
H H7A -0.0669 0.5967 0.1153 0.041 Uiso calc R 1 1
H H7B -0.0849 0.7713 0.0742 0.041 Uiso calc R 1 1
C C3 0.0766(8) 0.9611(9) 0.1661(5) 0.0317(19) Uani d . 1 1
H H3A 0.0941 1.0165 0.2141 0.038 Uiso calc R 1 1
H H3B 0.1594 0.9357 0.1474 0.038 Uiso calc R 1 1
C C2 0.1342(10) 0.7544(11) 0.3055(5) 0.048(3) Uani d . 1 1
H H2A 0.1923 0.6785 0.3336 0.071 Uiso calc R 1 1
H H2B 0.0565 0.7670 0.3304 0.071 Uiso calc R 1 1
H H2C 0.1748 0.8633 0.3016 0.071 Uiso calc R 1 1
C C5 -0.1143(7) 0.8318(10) 0.2130(5) 0.0327(19) Uani d . 1 1
H H5A -0.1723 0.8913 0.1767 0.039 Uiso calc R 1 1
H H5B -0.0952 0.9080 0.2549 0.039 Uiso calc R 1 1
C C8 0.0884(9) 0.6604(11) 0.0590(5) 0.043(2) Uani d . 1 1
H H8A 0.0578 0.6546 0.0066 0.051 Uiso calc R 1 1
H H8B 0.1531 0.7494 0.0652 0.051 Uiso calc R 1 1
C C1 0.1015(7) 0.6828(10) 0.2289(5) 0.0301(19) Uani d . 1 1
H H1B 0.0623 0.5717 0.2337 0.036 Uiso calc R 1 1
H H1C 0.1809 0.6672 0.2049 0.036 Uiso calc R 1 1
C C4 0.0067(8) 1.0846(11) 0.1139(6) 0.048(3) Uani d . 1 1
H H4A 0.0583 1.1852 0.1103 0.072 Uiso calc R 1 1
H H4B -0.0745 1.1144 0.1324 0.072 Uiso calc R 1 1
H H4C -0.0087 1.0336 0.0654 0.072 Uiso calc R 1 1
C C6 -0.1859(9) 0.6739(13) 0.2407(6) 0.054(3) Uani d . 1 1
H H6A -0.2636 0.7095 0.2617 0.081 Uiso calc R 1 1
H H6B -0.1308 0.6158 0.2781 0.081 Uiso calc R 1 1
H H6C -0.2076 0.5986 0.1995 0.081 Uiso calc R 1 1

loop_
_atom_site_aniso_label
_atom_site_aniso_U_11
_atom_site_aniso_U_22
_atom_site_aniso_U_33
_atom_site_aniso_U_12
_atom_site_aniso_U_13
_atom_site_aniso_U_23
Hg1 0.0505(3) 0.0607(3) 0.0303(2) -0.01604(19) 0.00843(18) -0.00828(18)
Br2 0.0311(5) 0.0513(5) 0.0460(6) -0.0040(4) -0.0010(4) 0.0113(5)
Br1 0.0423(5) 0.0478(5) 0.0364(6) -0.0028(4) 0.0004(4) -0.0114(4)
Br3 0.0565(6) 0.0501(6) 0.0290(5) 0.0052(4) 0.0109(4) 0.0004(4)
N1 0.023(3) 0.027(3) 0.016(4) 0.002(3) -0.002(3) 0.001(3)
O1 0.048(4) 0.056(4) 0.054(5) 0.014(3) 0.015(3) 0.000(4)
C7 0.028(5) 0.043(5) 0.029(5) 0.003(4) -0.011(4) -0.008(4)
C3 0.036(5) 0.026(4) 0.033(5) -0.007(4) 0.004(4) 0.002(4)
C2 0.054(6) 0.060(6) 0.026(5) 0.011(5) -0.011(5) 0.000(5)
C5 0.025(4) 0.040(5) 0.034(5) 0.007(4) 0.004(4) 0.008(4)
C8 0.062(6) 0.039(5) 0.028(5) -0.011(5) 0.015(5) -0.005(4)
C1 0.028(5) 0.031(4) 0.030(5) 0.008(3) -0.003(4) 0.008(4)
C4 0.045(6) 0.041(5) 0.058(7) -0.008(4) 0.001(5) 0.014(5)
C6 0.031(5) 0.073(7) 0.062(7) -0.005(5) 0.023(5) -0.001(6)

loop_
_atom_type_symbol
_atom_type_description
_atom_type_scat_dispersion_real
_atom_type_scat_dispersion_imag
_atom_type_scat_source
C C 0.0033 0.0016 'International Tables Vol C Tables 4.2.6.8 and 6.1.1.4'
H H 0.0000 0.0000 'International Tables Vol C Tables 4.2.6.8 and 6.1.1.4'
N N 0.0061 0.0033 'International Tables Vol C Tables 4.2.6.8 and 6.1.1.4'
O O 0.0106 0.0060 'International Tables Vol C Tables 4.2.6.8 and 6.1.1.4'
Br Br -0.2901 2.4595 'International Tables Vol C Tables 4.2.6.8 and 6.1.1.4'
Hg Hg -2.3894 9.2266 'International Tables Vol C Tables 4.2.6.8 and 6.1.1.4'

loop_
_geom_angle_atom_site_label_1
_geom_angle_atom_site_label_2
_geom_angle_atom_site_label_3
_geom_angle
Br3 Hg1 Br1 123.57(4)
Br3 Hg1 Br2 114.52(4)
Br1 Hg1 Br2 121.88(4)
C5 N1 C3 108.6(6)
C5 N1 C7 108.7(6)
C3 N1 C7 110.9(6)
C5 N1 C1 112.3(6)
C3 N1 C1 107.8(6)
C7 N1 C1 108.5(6)
C8 O1 H1A 109.5
C8 C7 N1 117.0(6)
C8 C7 H7A 108.1
N1 C7 H7A 108.1
C8 C7 H7B 108.1
N1 C7 H7B 108.1
H7A C7 H7B 107.3
C4 C3 N1 116.6(6)
C4 C3 H3A 108.2
N1 C3 H3A 108.2
C4 C3 H3B 108.2
N1 C3 H3B 108.2
H3A C3 H3B 107.3
C1 C2 H2A 109.5
C1 C2 H2B 109.5
H2A C2 H2B 109.5
C1 C2 H2C 109.5
H2A C2 H2C 109.5
H2B C2 H2C 109.5
N1 C5 C6 115.3(7)
N1 C5 H5A 108.4
C6 C5 H5A 108.4
N1 C5 H5B 108.4
C6 C5 H5B 108.4
H5A C5 H5B 107.5
O1 C8 C7 110.2(7)
O1 C8 H8A 109.6
C7 C8 H8A 109.6
O1 C8 H8B 109.6
C7 C8 H8B 109.6
H8A C8 H8B 108.1
C2 C1 N1 114.0(6)
C2 C1 H1B 108.8
N1 C1 H1B 108.8
C2 C1 H1C 108.8
N1 C1 H1C 108.8
H1B C1 H1C 107.6
C3 C4 H4A 109.5
C3 C4 H4B 109.5
H4A C4 H4B 109.5
C3 C4 H4C 109.5
H4A C4 H4C 109.5
H4B C4 H4C 109.5
C5 C6 H6A 109.5
C5 C6 H6B 109.5
H6A C6 H6B 109.5
C5 C6 H6C 109.5
H6A C6 H6C 109.5
H6B C6 H6C 109.5

loop_
_geom_bond_atom_site_label_1
_geom_bond_atom_site_label_2
_geom_bond_site_symmetry_2
_geom_bond_distance
Hg1 Br3 . 2.5258(12)
Hg1 Br1 . 2.5489(11)
Hg1 Br2 . 2.5546(10)
Hg1 Br1 3_665 3.2036(11)
Hg1 Br2 3_675 3.1518(11)
N1 C5 . 1.494(10)
N1 C3 . 1.509(9)
N1 C7 . 1.526(10)
N1 C1 . 1.542(9)
O1 C8 . 1.402(10)
O1 H1A . 0.8200
C7 C8 . 1.515(11)
C7 H7A . 0.9700
C7 H7B . 0.9700
C3 C4 . 1.496(11)
C3 H3A . 0.9700
C3 H3B . 0.9700
C2 C1 . 1.500(12)
C2 H2A . 0.9600
C2 H2B . 0.9600
C2 H2C . 0.9600
C5 C6 . 1.550(12)
C5 H5A . 0.9700
C5 H5B . 0.9700
C8 H8A . 0.9700
C8 H8B . 0.9700
C1 H1B . 0.9700
C1 H1C . 0.9700
C4 H4A . 0.9600
C4 H4B . 0.9600
C4 H4C . 0.9600
C6 H6A . 0.9600
C6 H6B . 0.9600
C6 H6C . 0.9600

loop_
_geom_hbond_atom_site_label_D
_geom_hbond_atom_site_label_H
_geom_hbond_atom_site_label_A
_geom_hbond_distance_DH
_geom_hbond_distance_HA
_geom_hbond_distance_DA
_geom_hbond_angle_DHA
O1 H1A Br1 0.82 2.80 3.507(6) 146.1

loop_
_geom_torsion_atom_site_label_1
_geom_torsion_atom_site_label_2
_geom_torsion_atom_site_label_3
_geom_torsion_atom_site_label_4
_geom_torsion
C5 N1 C7 C8 177.2(7)
C3 N1 C7 C8 57.9(9)
C1 N1 C7 C8 -60.4(9)
C5 N1 C3 C4 -62.3(9)
C7 N1 C3 C4 57.1(9)
C1 N1 C3 C4 175.8(7)
C3 N1 C5 C6 -171.0(7)
C7 N1 C5 C6 68.3(9)
C1 N1 C5 C6 -51.8(9)
N1 C7 C8 O1 86.8(9)
C5 N1 C1 C2 -56.0(9)
C3 N1 C1 C2 63.7(9)
C7 N1 C1 C2 -176.2(7)
